data_2239041
loop_
_publ_author_name
'Chantrapromma, Suchada'
'Boonnak, Nawong'
'Horkaew, Jirapa'
'Quah, Ching Kheng'
'Fun, Hoong-Kun'

_publ_section_title
;
 (<i>E</i>)-4-Methoxy-<i>N</i>'-(2,4,5-trimethoxybenzylidene)benzohydrazide
 hemihydrate
;
_journal_coeditor_code LH5678
_journal_issue 2
_journal_name_full 'Acta Crystallographica Section E'
_journal_page_first o150
_journal_page_last o151
_journal_paper_doi 10.1107/S1600536814000531
_journal_volume 70
_journal_year 2014
_chemical_formula_iupac 'C18 H20 N2 O5, 0.5H2 O'
_chemical_formula_moiety 'C18 H20 N2 O5, 0.5(H2 O)'
_chemical_formula_sum 'C18 H21 N2 O5.5'
_chemical_formula_weight 353.37
_chemical_name_systematic
;
(<i>E</i>)-4-Methoxy-<i>N</i>'-(2,4,5-trimethoxybenzylidene)benzohydrazide
hemihydrate
;
_space_group_IT_number 14
_symmetry_cell_setting monoclinic
_symmetry_space_group_name_Hall '-P 2ybc'
_symmetry_space_group_name_H-M 'P 1 21/c 1'
_atom_sites_solution_hydrogens geom
_atom_sites_solution_primary direct
_atom_sites_solution_secondary difmap
_audit_creation_method SHELXL-97
_cell_angle_alpha 90.00
_cell_angle_beta 96.0840(10)
_cell_angle_gamma 90.00
_cell_formula_units_Z 4
_cell_length_a 13.4405(3)
_cell_length_b 16.9172(3)
_cell_length_c 7.6841(2)
_cell_measurement_reflns_used 4606
_cell_measurement_temperature 100
_cell_measurement_theta_max 29.00
_cell_measurement_theta_min 1.94
_cell_volume 1737.34(7)
_computing_cell_refinement 'SAINT (Bruker, 2009)'
_computing_data_collection 'APEX2 (Bruker, 2009)'
_computing_data_reduction 'SAINT (Bruker, 2009)'
_computing_molecular_graphics 'SHELXTL (Sheldrick, 2008)'
_computing_publication_material
;
SHELXTL (Sheldrick, 2008), PLATON (Spek, 2009) and publCIF
(Westrip, 2010)
;
_computing_structure_refinement 'SHELXTL (Sheldrick, 2008)'
_computing_structure_solution 'SHELXTL (Sheldrick, 2008)'
_diffrn_ambient_temperature 100.00(10)
_diffrn_detector_area_resol_mean 8.33
_diffrn_measured_fraction_theta_full 0.995
_diffrn_measured_fraction_theta_max 0.995
_diffrn_measurement_device_type
;
Bruker SMART APEXII CCD area-detector
;
_diffrn_measurement_method '\w scans'
_diffrn_radiation_monochromator graphite
_diffrn_radiation_source 'fine-focus sealed tube'
_diffrn_radiation_type MoK\a
_diffrn_radiation_wavelength 0.71073
_diffrn_reflns_av_R_equivalents 0.0440
_diffrn_reflns_av_sigmaI/netI 0.0675
_diffrn_reflns_limit_h_max 18
_diffrn_reflns_limit_h_min -17
_diffrn_reflns_limit_k_max 23
_diffrn_reflns_limit_k_min -20
_diffrn_reflns_limit_l_max 10
_diffrn_reflns_limit_l_min -10
_diffrn_reflns_number 13808
_diffrn_reflns_theta_full 29.00
_diffrn_reflns_theta_max 29.00
_diffrn_reflns_theta_min 1.94
_diffrn_standards_number 0
_exptl_absorpt_coefficient_mu 0.101
_exptl_absorpt_correction_T_max 0.9917
_exptl_absorpt_correction_T_min 0.9719
_exptl_absorpt_correction_type multi-scan
_exptl_absorpt_process_details '(SADABS; Bruker, 2009)'
_exptl_crystal_colour Colorless
_exptl_crystal_density_diffrn 1.351
_exptl_crystal_density_method 'not measured'
_exptl_crystal_description Plate
_exptl_crystal_F_000 748
_exptl_crystal_size_max 0.28
_exptl_crystal_size_mid 0.18
_exptl_crystal_size_min 0.08
_refine_diff_density_max 0.343
_refine_diff_density_min -0.306
_refine_ls_extinction_method none
_refine_ls_goodness_of_fit_ref 1.038
_refine_ls_hydrogen_treatment mixed
_refine_ls_matrix_type full
_refine_ls_number_parameters 293
_refine_ls_number_reflns 4606
_refine_ls_number_restraints 264
_refine_ls_restrained_S_all 1.014
_refine_ls_R_factor_all 0.1035
_refine_ls_R_factor_gt 0.0591
_refine_ls_shift/su_max 0.001
_refine_ls_shift/su_mean 0.001
_refine_ls_structure_factor_coef Fsqd
_refine_ls_weighting_details 'calc w=1/[\s^2^(Fo^2^)+(0.0568P)^2^+0.4400P] where P=(Fo^2^+2Fc^2^)/3'
_refine_ls_weighting_scheme calc
_refine_ls_wR_factor_gt 0.1192
_refine_ls_wR_factor_ref 0.1378
_reflns_number_gt 2993
_reflns_number_total 4606
_reflns_threshold_expression I>2\s(I)
_cod_data_source_file lh5678sup1.cif
_cod_data_source_block I
_cod_original_sg_symbol_H-M 'P 21/c'
_cod_database_code 2239041
_cod_database_fobs_code 2239041

loop_
_symmetry_equiv_pos_as_xyz
'x, y, z'
'-x, y+1/2, -z+1/2'
'-x, -y, -z'
'x, -y-1/2, z-1/2'

loop_
_atom_site_type_symbol
_atom_site_label
_atom_site_fract_x
_atom_site_fract_y
_atom_site_fract_z
_atom_site_U_iso_or_equiv
_atom_site_adp_type
_atom_site_calc_flag
_atom_site_refinement_flags
_atom_site_occupancy
_atom_site_symmetry_multiplicity
_atom_site_disorder_assembly
_atom_site_disorder_group
O O1 0.29968(9) 0.15688(7) 1.03678(15) 0.0175(3) Uani d . 1 1 A .
O O3 0.55282(9) 0.46403(8) 0.75008(15) 0.0213(3) Uani d . 1 1 . .
O O4 0.78081(9) 0.49186(8) 1.28062(16) 0.0217(3) Uani d . 1 1 . .
O O5 0.69285(10) 0.37759(8) 1.42709(16) 0.0244(3) Uani d . 1 1 . .
N N1 0.32902(11) 0.25582(9) 0.8489(2) 0.0163(3) Uani d . 1 1 A .
H H1N1 0.3183(16) 0.2756(13) 0.741(3) 0.033(6) Uiso d . 1 1 . .
N N2 0.41000(11) 0.28402(9) 0.95977(18) 0.0166(3) Uani d . 1 1 . .
O O2A -0.0765(6) 0.0960(5) 0.4836(12) 0.0297(14) Uani d PDU 0.54(2) 1 A 1
C C1A 0.1810(10) 0.1723(12) 0.787(2) 0.0149(6) Uani d PDU 0.54(2) 1 A 1
C C2A 0.1424(9) 0.0957(10) 0.8016(18) 0.0163(10) Uani d PDU 0.54(2) 1 A 1
H H2BA 0.1757 0.0602 0.8798 0.020 Uiso calc PR 0.54(2) 1 A 1
C C3A 0.0560(8) 0.0726(7) 0.7023(13) 0.0183(15) Uani d PDU 0.54(2) 1 A 1
H H3BA 0.0312 0.0218 0.7142 0.022 Uiso calc PR 0.54(2) 1 A 1
C C4A 0.0057(6) 0.1252(6) 0.5839(14) 0.0202(15) Uani d PDU 0.54(2) 1 A 1
C C5A 0.0422(10) 0.2013(7) 0.569(2) 0.0203(7) Uani d PDU 0.54(2) 1 A 1
H H5BA 0.0086 0.2369 0.4910 0.024 Uiso calc PR 0.54(2) 1 A 1
C C6A 0.1292(12) 0.2241(10) 0.670(3) 0.0159(8) Uani d PDU 0.54(2) 1 A 1
H H6BA 0.1532 0.2753 0.6597 0.019 Uiso calc PR 0.54(2) 1 A 1
C C15A -0.1282(7) 0.1466(6) 0.3551(17) 0.043(2) Uani d PDU 0.54(2) 1 A 1
H H15D -0.1855 0.1194 0.2988 0.065 Uiso calc PR 0.54(2) 1 A 1
H H15E -0.0842 0.1607 0.2694 0.065 Uiso calc PR 0.54(2) 1 A 1
H H15F -0.1495 0.1935 0.4107 0.065 Uiso calc PR 0.54(2) 1 A 1
O O2B -0.0920(6) 0.1119(6) 0.5300(14) 0.0279(16) Uani d PDU 0.46(2) 1 A 2
C C1B 0.1849(12) 0.1741(14) 0.783(3) 0.0149(6) Uani d PDU 0.46(2) 1 A 2
C C2B 0.1382(10) 0.1019(12) 0.816(2) 0.0163(10) Uani d PDU 0.46(2) 1 A 2
H H2AA 0.1695 0.0664 0.8959 0.020 Uiso calc PR 0.46(2) 1 A 2
C C3B 0.0463(9) 0.0839(8) 0.7286(16) 0.023(2) Uani d PDU 0.46(2) 1 A 2
H H3AA 0.0154 0.0363 0.7508 0.028 Uiso calc PR 0.46(2) 1 A 2
C C4B -0.0008(8) 0.1368(8) 0.6073(17) 0.0228(18) Uani d PDU 0.46(2) 1 A 2
C C5B 0.0434(12) 0.2084(8) 0.575(2) 0.0203(7) Uani d PDU 0.46(2) 1 A 2
H H5AA 0.0117 0.2440 0.4952 0.024 Uiso calc PR 0.46(2) 1 A 2
C C6B 0.1360(14) 0.2261(12) 0.664(3) 0.0159(8) Uani d PDU 0.46(2) 1 A 2
H H6AA 0.1660 0.2742 0.6431 0.019 Uiso calc PR 0.46(2) 1 A 2
C C15B -0.1472(7) 0.1666(6) 0.4161(15) 0.034(2) Uani d PDU 0.46(2) 1 A 2
H H15A -0.2100 0.1434 0.3716 0.051 Uiso calc PR 0.46(2) 1 A 2
H H15B -0.1096 0.1793 0.3204 0.051 Uiso calc PR 0.46(2) 1 A 2
H H15C -0.1592 0.2139 0.4796 0.051 Uiso calc PR 0.46(2) 1 A 2
C C7 0.27597(13) 0.19396(10) 0.8996(2) 0.0150(4) Uani d D 1 1 . .
C C8 0.45543(12) 0.34220(10) 0.8953(2) 0.0157(4) Uani d . 1 1 . .
H H8A 0.4335 0.3599 0.7832 0.019 Uiso calc R 1 1 . .
C C9 0.54027(13) 0.38105(10) 0.9932(2) 0.0158(4) Uani d . 1 1 . .
C C10 0.58893(13) 0.44309(10) 0.9176(2) 0.0164(4) Uani d . 1 1 . .
C C11 0.67034(13) 0.48128(11) 1.0102(2) 0.0180(4) Uani d . 1 1 . .
H H11A 0.7027 0.5222 0.9581 0.022 Uiso calc R 1 1 . .
C C12 0.70267(13) 0.45794(11) 1.1801(2) 0.0176(4) Uani d . 1 1 . .
C C13 0.65430(13) 0.39560(11) 1.2589(2) 0.0184(4) Uani d . 1 1 . .
C C14 0.57447(13) 0.35826(10) 1.1662(2) 0.0175(4) Uani d . 1 1 . .
H H14A 0.5424 0.3172 1.2185 0.021 Uiso calc R 1 1 . .
C C16 0.60554(14) 0.52397(12) 0.6663(2) 0.0235(4) Uani d . 1 1 . .
H H16A 0.5719 0.5343 0.5521 0.035 Uiso calc R 1 1 . .
H H16B 0.6725 0.5064 0.6556 0.035 Uiso calc R 1 1 . .
H H16C 0.6076 0.5715 0.7350 0.035 Uiso calc R 1 1 . .
C C17 0.83064(14) 0.55583(11) 1.2041(2) 0.0209(4) Uani d . 1 1 . .
H H17A 0.8844 0.5746 1.2859 0.031 Uiso calc R 1 1 . .
H H17B 0.7839 0.5980 1.1752 0.031 Uiso calc R 1 1 . .
H H17C 0.8570 0.5378 1.0998 0.031 Uiso calc R 1 1 . .
C C18 0.64432(16) 0.31540(13) 1.5103(3) 0.0299(5) Uani d . 1 1 . .
H H18A 0.6775 0.3071 1.6257 0.045 Uiso calc R 1 1 . .
H H18B 0.6470 0.2678 1.4430 0.045 Uiso calc R 1 1 . .
H H18C 0.5757 0.3295 1.5181 0.045 Uiso calc R 1 1 . .
O O1W 0.9194(3) 0.3907(3) 0.5262(5) 0.0688(12) Uani d P 0.50 1 . .
H H2W1 0.8632 0.3689 0.5354 0.103 Uiso d PR 0.50 1 . .
H H1W1 0.9088 0.4310 0.4608 0.103 Uiso d PR 0.50 1 . .

loop_
_atom_site_aniso_label
_atom_site_aniso_U_11
_atom_site_aniso_U_22
_atom_site_aniso_U_33
_atom_site_aniso_U_12
_atom_site_aniso_U_13
_atom_site_aniso_U_23
O1 0.0241(7) 0.0158(6) 0.0120(6) 0.0003(6) -0.0013(5) 0.0002(5)
O3 0.0216(7) 0.0246(7) 0.0166(7) -0.0069(6) -0.0028(5) 0.0070(6)
O4 0.0245(7) 0.0180(7) 0.0211(7) -0.0073(6) -0.0048(5) 0.0000(6)
O5 0.0314(7) 0.0232(7) 0.0163(7) -0.0086(6) -0.0079(5) 0.0035(6)
N1 0.0190(8) 0.0170(8) 0.0118(7) -0.0027(7) -0.0037(6) 0.0008(6)
N2 0.0177(7) 0.0174(8) 0.0139(7) -0.0015(7) -0.0017(6) -0.0021(6)
O2A 0.023(2) 0.030(3) 0.033(3) -0.0094(18) -0.0111(19) 0.008(2)
C1A 0.0169(11) 0.0155(12) 0.0127(9) -0.0008(9) 0.0028(9) -0.0026(8)
C2A 0.0180(11) 0.016(2) 0.0148(18) 0.0016(11) 0.0013(12) 0.0020(15)
C3A 0.020(2) 0.013(3) 0.021(3) -0.002(2) 0.003(2) 0.000(2)
C4A 0.017(2) 0.020(3) 0.023(3) -0.009(2) -0.0001(19) 0.001(2)
C5A 0.0193(9) 0.0210(18) 0.0199(12) 0.0010(11) -0.0009(8) 0.0044(14)
C6A 0.0162(17) 0.0156(11) 0.0162(13) -0.0025(10) 0.0032(13) 0.0015(9)
C15A 0.032(3) 0.039(4) 0.052(5) -0.013(3) -0.025(3) 0.018(4)
O2B 0.020(2) 0.029(3) 0.032(3) -0.010(2) -0.010(2) 0.010(2)
C1B 0.0169(11) 0.0155(12) 0.0127(9) -0.0008(9) 0.0028(9) -0.0026(8)
C2B 0.0180(11) 0.016(2) 0.0148(18) 0.0016(11) 0.0013(12) 0.0020(15)
C3B 0.022(3) 0.023(4) 0.026(3) -0.008(3) 0.002(3) 0.001(3)
C4B 0.018(2) 0.026(3) 0.023(3) -0.002(2) -0.004(2) 0.004(3)
C5B 0.0193(9) 0.0210(18) 0.0199(12) 0.0010(11) -0.0009(8) 0.0044(14)
C6B 0.0162(17) 0.0156(11) 0.0162(13) -0.0025(10) 0.0032(13) 0.0015(9)
C15B 0.024(3) 0.039(4) 0.037(4) -0.012(3) -0.012(3) 0.012(3)
C7 0.0175(8) 0.0145(9) 0.0132(8) 0.0023(7) 0.0022(6) -0.0040(7)
C8 0.0170(8) 0.0167(9) 0.0133(8) 0.0021(8) 0.0004(6) 0.0002(7)
C9 0.0166(8) 0.0148(9) 0.0155(9) 0.0013(7) -0.0001(6) -0.0022(7)
C10 0.0180(9) 0.0147(9) 0.0159(9) 0.0033(7) -0.0008(7) -0.0001(7)
C11 0.0181(9) 0.0146(9) 0.0212(9) -0.0003(8) 0.0019(7) 0.0006(8)
C12 0.0176(9) 0.0145(9) 0.0199(9) -0.0005(7) -0.0018(7) -0.0038(7)
C13 0.0232(9) 0.0176(9) 0.0136(9) 0.0007(8) -0.0019(7) -0.0024(8)
C14 0.0202(9) 0.0135(9) 0.0186(9) -0.0005(8) 0.0013(7) 0.0002(7)
C16 0.0239(10) 0.0267(11) 0.0194(10) -0.0063(9) 0.0004(8) 0.0054(8)
C17 0.0220(10) 0.0163(10) 0.0244(10) -0.0040(8) 0.0013(8) -0.0029(8)
C18 0.0416(12) 0.0283(11) 0.0175(10) -0.0129(10) -0.0073(8) 0.0045(9)
O1W 0.059(2) 0.083(3) 0.064(3) 0.011(2) 0.006(2) 0.031(2)

loop_
_atom_type_symbol
_atom_type_description
_atom_type_scat_dispersion_real
_atom_type_scat_dispersion_imag
_atom_type_scat_source
C C 0.0033 0.0016 'International Tables Vol C Tables 4.2.6.8 and 6.1.1.4'
H H 0.0000 0.0000 'International Tables Vol C Tables 4.2.6.8 and 6.1.1.4'
N N 0.0061 0.0033 'International Tables Vol C Tables 4.2.6.8 and 6.1.1.4'
O O 0.0106 0.0060 'International Tables Vol C Tables 4.2.6.8 and 6.1.1.4'

loop_
_geom_angle_atom_site_label_1
_geom_angle_atom_site_label_2
_geom_angle_atom_site_label_3
_geom_angle
C10 O3 C16 117.55(14)
C12 O4 C17 116.85(14)
C13 O5 C18 116.14(14)
C7 N1 N2 119.49(15)
C7 N1 H1N1 121.5(14)
N2 N1 H1N1 118.6(14)
C8 N2 N1 113.50(15)
C4A O2A C15A 118.5(5)
C6A C1A C2A 118.2(5)
C6A C1A C7 123.6(11)
C2A C1A C7 118.2(11)
C3A C2A C1A 120.9(6)
C3A C2A H2BA 119.6
C1A C2A H2BA 119.6
C2A C3A C4A 120.2(5)
C2A C3A H3BA 119.9
C4A C3A H3BA 119.9
O2A C4A C5A 123.9(6)
O2A C4A C3A 116.4(5)
C5A C4A C3A 119.7(5)
C4A C5A C6A 119.6(6)
C4A C5A H5BA 120.2
C6A C5A H5BA 120.2
C1A C6A C5A 121.4(6)
C1A C6A H6BA 119.3
C5A C6A H6BA 119.3
C4B O2B C15B 116.7(6)
C6B C1B C2B 118.5(6)
C6B C1B C7 124.2(13)
C2B C1B C7 116.6(13)
C3B C2B C1B 120.1(7)
C3B C2B H2AA 119.9
C1B C2B H2AA 119.9
C2B C3B C4B 120.2(6)
C2B C3B H3AA 119.9
C4B C3B H3AA 119.9
O2B C4B C5B 124.9(7)
O2B C4B C3B 114.5(7)
C5B C4B C3B 120.6(6)
C4B C5B C6B 118.7(7)
C4B C5B H5AA 120.7
C6B C5B H5AA 120.7
C1B C6B C5B 121.9(7)
C1B C6B H6AA 119.1
C5B C6B H6AA 119.1
O2B C15B H15A 109.5
O2B C15B H15B 109.5
H15A C15B H15B 109.5
O2B C15B H15C 109.5
H15A C15B H15C 109.5
H15B C15B H15C 109.5
O1 C7 N1 122.91(16)
O1 C7 C1B 121.5(9)
N1 C7 C1B 115.6(9)
O1 C7 C1A 119.5(8)
N1 C7 C1A 117.6(8)
N2 C8 C9 121.65(16)
N2 C8 H8A 119.2
C9 C8 H8A 119.2
C10 C9 C14 118.47(16)
C10 C9 C8 120.03(16)
C14 C9 C8 121.49(16)
O3 C10 C9 116.72(15)
O3 C10 C11 122.50(16)
C9 C10 C11 120.77(16)
C12 C11 C10 119.79(17)
C12 C11 H11A 120.1
C10 C11 H11A 120.1
O4 C12 C11 123.95(16)
O4 C12 C13 115.79(16)
C11 C12 C13 120.25(16)
O5 C13 C14 125.45(16)
O5 C13 C12 115.12(15)
C14 C13 C12 119.43(16)
C13 C14 C9 121.28(17)
C13 C14 H14A 119.4
C9 C14 H14A 119.4
O3 C16 H16A 109.5
O3 C16 H16B 109.5
H16A C16 H16B 109.5
O3 C16 H16C 109.5
H16A C16 H16C 109.5
H16B C16 H16C 109.5
O4 C17 H17A 109.5
O4 C17 H17B 109.5
H17A C17 H17B 109.5
O4 C17 H17C 109.5
H17A C17 H17C 109.5
H17B C17 H17C 109.5
O5 C18 H18A 109.5
O5 C18 H18B 109.5
H18A C18 H18B 109.5
O5 C18 H18C 109.5
H18A C18 H18C 109.5
H18B C18 H18C 109.5
H2W1 O1W H1W1 107.7

loop_
_geom_bond_atom_site_label_1
_geom_bond_atom_site_label_2
_geom_bond_distance
O1 C7 1.239(2)
O3 C10 1.373(2)
O3 C16 1.429(2)
O4 C12 1.363(2)
O4 C17 1.431(2)
O5 C13 1.375(2)
O5 C18 1.425(2)
N1 C7 1.347(2)
N1 N2 1.393(2)
N1 H1N1 0.89(2)
N2 C8 1.285(2)
O2A C4A 1.370(5)
O2A C15A 1.430(5)
C1A C6A 1.387(5)
C1A C2A 1.404(5)
C1A C7 1.511(7)
C2A C3A 1.377(5)
C2A H2BA 0.9300
C3A C4A 1.395(5)
C3A H3BA 0.9300
C4A C5A 1.388(5)
C5A C6A 1.389(5)
C5A H5BA 0.9300
C6A H6BA 0.9300
C15A H15D 0.9600
C15A H15E 0.9600
C15A H15F 0.9600
O2B C4B 1.371(5)
O2B C15B 1.427(6)
C1B C6B 1.384(6)
C1B C2B 1.408(6)
C1B C7 1.475(9)
C2B C3B 1.374(6)
C2B H2AA 0.9300
C3B C4B 1.395(6)
C3B H3AA 0.9300
C4B C5B 1.383(6)
C5B C6B 1.388(6)
C5B H5AA 0.9300
C6B H6AA 0.9300
C15B H15A 0.9600
C15B H15B 0.9600
C15B H15C 0.9600
C8 C9 1.455(2)
C8 H8A 0.9300
C9 C10 1.395(3)
C9 C14 1.413(2)
C10 C11 1.398(2)
C11 C12 1.389(2)
C11 H11A 0.9300
C12 C13 1.409(3)
C13 C14 1.377(2)
C14 H14A 0.9300
C16 H16A 0.9600
C16 H16B 0.9600
C16 H16C 0.9600
C17 H17A 0.9600
C17 H17B 0.9600
C17 H17C 0.9600
C18 H18A 0.9600
C18 H18B 0.9600
C18 H18C 0.9600
O1W H2W1 0.8500
O1W H1W1 0.8500

loop_
_geom_hbond_atom_site_label_D
_geom_hbond_atom_site_label_H
_geom_hbond_atom_site_label_A
_geom_hbond_site_symmetry_A
_geom_hbond_distance_DH
_geom_hbond_distance_HA
_geom_hbond_distance_DA
_geom_hbond_angle_DHA
_geom_hbond_publ_flag
N1 H1N1 O1 4_565 0.89(2) 1.94(2) 2.8086(19) 166(2) y
O1W H2W1 O5 1_554 0.85 2.36 3.068(4) 141 y
O1W H1W1 O4 1_554 0.85 2.33 3.036(5) 141 y
C6A H6BA O1 4_565 0.93 2.55 3.294(17) 138 y
C8 H8A O1 4_565 0.93 2.49 3.2786(19) 143 y

loop_
_geom_torsion_atom_site_label_1
_geom_torsion_atom_site_label_2
_geom_torsion_atom_site_label_3
_geom_torsion_atom_site_label_4
_geom_torsion
C7 N1 N2 C8 178.86(15)
C6A C1A C2A C3A 0.6(2)
C7 C1A C2A C3A 179.9(16)
C1A C2A C3A C4A 0.3(2)
C15A O2A C4A C5A 0.1(11)
C15A O2A C4A C3A -177.4(7)
C2A C3A C4A O2A 176.5(10)
C2A C3A C4A C5A -1.0(5)
O2A C4A C5A C6A -176.6(11)
C3A C4A C5A C6A 0.8(6)
C2A C1A C6A C5A -0.9(5)
C7 C1A C6A C5A 179.9(17)
C4A C5A C6A C1A 0.2(6)
C6B C1B C2B C3B 0.6(2)
C7 C1B C2B C3B 171.5(18)
C1B C2B C3B C4B 0.4(3)
C15B O2B C4B C5B -4.0(12)
C15B O2B C4B C3B 174.8(7)
C2B C3B C4B O2B -179.9(11)
C2B C3B C4B C5B -1.1(5)
O2B C4B C5B C6B 179.5(13)
C3B C4B C5B C6B 0.8(7)
C2B C1B C6B C5B -0.8(5)
C7 C1B C6B C5B -171(2)
C4B C5B C6B C1B 0.1(7)
N2 N1 C7 O1 -5.0(2)
N2 N1 C7 C1B 173.2(12)
N2 N1 C7 C1A 172.1(10)
C6B C1B C7 O1 157.6(8)
C2B C1B C7 O1 -12.7(18)
C6B C1B C7 N1 -20.6(15)
C2B C1B C7 N1 169.0(8)
C6B C1B C7 C1A 13E1(5)
C2B C1B C7 C1A -4E1(5)
C6A C1A C7 O1 156.2(7)
C2A C1A C7 O1 -23.0(15)
C6A C1A C7 N1 -21.0(13)
C2A C1A C7 N1 159.8(7)
C6A C1A C7 C1B -5E1(5)
C2A C1A C7 C1B 13E1(5)
N1 N2 C8 C9 178.38(15)
N2 C8 C9 C10 178.79(16)
N2 C8 C9 C14 -2.2(3)
C16 O3 C10 C9 -176.08(16)
C16 O3 C10 C11 3.9(2)
C14 C9 C10 O3 -179.31(15)
C8 C9 C10 O3 -0.2(2)
C14 C9 C10 C11 0.7(3)
C8 C9 C10 C11 179.74(16)
O3 C10 C11 C12 179.27(16)
C9 C10 C11 C12 -0.7(3)
C17 O4 C12 C11 0.7(2)
C17 O4 C12 C13 -179.46(15)
C10 C11 C12 O4 -179.64(16)
C10 C11 C12 C13 0.5(3)
C18 O5 C13 C14 -0.6(3)
C18 O5 C13 C12 179.22(16)
O4 C12 C13 O5 0.0(2)
C11 C12 C13 O5 179.89(16)
O4 C12 C13 C14 179.86(16)
C11 C12 C13 C14 -0.3(3)
O5 C13 C14 C9 -179.94(16)
C12 C13 C14 C9 0.2(3)
C10 C9 C14 C13 -0.4(3)
C8 C9 C14 C13 -179.49(16)
